data_1575015
loop_
_publ_author_name
'Hoffman, Aleksander'
'Zychowicz, Mikolaj'
'Wang, Junhao'
'Matsuura, Keisuke'
'Kagawa, Fumitaka'
'Rzepiela, Jan'
'Heczko, Michal'
'Ba\'s, Sebastian'
'Tokoro, Hiroko'
'Ohkoshi, Shin-ichi'
'Chorazy, Szymon'

_publ_section_title
;
 Photoluminescent, dielectric, and magnetic responsivity to the humidity
 variation in SHG-active pyroelectric manganese(ii)-based molecular
 material
;
_journal_issue 20
_journal_name_full 'Chemical Science'
_journal_page_first 8979
_journal_page_last 8997
_journal_paper_doi 10.1039/D5SC00404G
_journal_volume 16
_journal_year 2025
_chemical_formula_moiety 'C75 H66 Mn O6 P6, Cl4 Mn, 2(C2 H3 N)'
_chemical_formula_sum 'C79 H72 Cl4 Mn2 N2 O6 P6'
_chemical_formula_weight 1582.88
_space_group_IT_number 14
_space_group_name_Hall '-P 2ybc'
_space_group_name_H-M_alt 'P 1 21/c 1'
_symmetry_cell_setting monoclinic
_symmetry_Int_Tables_number 14
_symmetry_space_group_name_Hall '-P 2ybc'
_symmetry_space_group_name_H-M 'P 1 21/c 1'
_atom_sites_solution_hydrogens geom
_audit_conform_dict_location ftp://ftp.iucr.org/pub/cif_core.dic
_audit_conform_dict_name cif_core.dic
_audit_conform_dict_version 2.4.5
_audit_creation_date 2024-01-24T18:10:58-00:00
_audit_creation_method 'WinGX routine CIF_UPDATE'
_audit_update_record
;
2024-01-24 deposited with the CCDC.	2025-04-15 downloaded from the CCDC.
;
_cell_angle_alpha 90
_cell_angle_beta 91.420(2)
_cell_angle_gamma 90
_cell_formula_units_Z 4
_cell_length_a 13.0568(5)
_cell_length_b 19.8458(8)
_cell_length_c 29.0464(12)
_cell_measurement_reflns_used 88987
_cell_measurement_temperature 100(2)
_cell_measurement_theta_max 25.027
_cell_measurement_theta_min 2.341
_cell_measurement_wavelength 0.710733
_cell_volume 7524.3(5)
_computing_molecular_graphics 'Ortep for Windows (Farrugia, 2012)'
_computing_publication_material 'WinGX publication routines (Farrugia, 2012)'
_computing_structure_refinement 'SHELXL-2019/2 (Sheldrick, 2019)'
_computing_structure_solution 'SHELXT 2018/2 (Sheldrick, 2018)'
_diffrn_ambient_temperature 100(2)
_diffrn_measured_fraction_theta_full 0.999
_diffrn_measured_fraction_theta_max 0.999
_diffrn_measurement_device_type 'D8Quest Eco Photon50'
_diffrn_measurement_method \w
_diffrn_radiation_monochromator graphite
_diffrn_radiation_probe x-ray
_diffrn_radiation_type MoK\a
_diffrn_radiation_wavelength 0.71073
_diffrn_reflns_av_R_equivalents 0.071
_diffrn_reflns_av_unetI/netI 0.048
_diffrn_reflns_Laue_measured_fraction_full 0.999
_diffrn_reflns_Laue_measured_fraction_max 0.999
_diffrn_reflns_limit_h_max 15
_diffrn_reflns_limit_h_min -15
_diffrn_reflns_limit_k_max 23
_diffrn_reflns_limit_k_min -23
_diffrn_reflns_limit_l_max 34
_diffrn_reflns_limit_l_min -34
_diffrn_reflns_number 88987
_diffrn_reflns_point_group_measured_fraction_full 0.999
_diffrn_reflns_point_group_measured_fraction_max 0.999
_diffrn_reflns_theta_full 25.027
_diffrn_reflns_theta_max 25.027
_diffrn_reflns_theta_min 2.341
_diffrn_standards_interval_count 0
_diffrn_standards_interval_time 0
_diffrn_standards_number 0
_exptl_absorpt_coefficient_mu 0.659
_exptl_absorpt_correction_T_max 0.7454
_exptl_absorpt_correction_T_min 0.5711
_exptl_absorpt_correction_type multi-scan
_exptl_absorpt_process_details 'SADABS-2016/2 (Bruker,2016/2)'
_exptl_crystal_colour colorless
_exptl_crystal_density_diffrn 1.397
_exptl_crystal_density_method 'not measured'
_exptl_crystal_description block
_exptl_crystal_F_000 3264
_exptl_crystal_preparation Luminescent
_exptl_crystal_size_max 0.2
_exptl_crystal_size_mid 0.18
_exptl_crystal_size_min 0.14
_refine_diff_density_max 1.977
_refine_diff_density_min -0.662
_refine_diff_density_rms 0.099
_refine_ls_extinction_method none
_refine_ls_goodness_of_fit_ref 1.146
_refine_ls_hydrogen_treatment constr
_refine_ls_matrix_type full
_refine_ls_number_constraints 0
_refine_ls_number_parameters 894
_refine_ls_number_reflns 13290
_refine_ls_number_restraints 42
_refine_ls_restrained_S_all 1.152
_refine_ls_R_factor_all 0.0857
_refine_ls_R_factor_gt 0.068
_refine_ls_shift/su_max 0
_refine_ls_shift/su_mean 0
_refine_ls_structure_factor_coef Fsqd
_refine_ls_weighting_details 'w=1/[\s^2^(Fo^2^)+(0.0557P)^2^+25.7811P] where P=(Fo^2^+2Fc^2^)/3'
_refine_ls_weighting_scheme calc
_refine_ls_wR_factor_gt 0.146
_refine_ls_wR_factor_ref 0.1533
_reflns_Friedel_coverage 0
_reflns_number_gt 10842
_reflns_number_total 13290
_reflns_threshold_expression 'I > 2\s(I)'
_cod_data_source_file d5sc00404g2.cif
_cod_data_source_block compound_2_100K
_cod_original_sg_symbol_H-M 'P 21/c'
_cod_database_code 1575015
_shelx_shelxl_version_number 2019/3

loop_
_symmetry_equiv_pos_as_xyz
'x, y, z'
'-x, y+1/2, -z+1/2'
'-x, -y, -z'
'x, -y-1/2, z-1/2'

loop_
_atom_site_label
_atom_site_type_symbol
_atom_site_fract_x
_atom_site_fract_y
_atom_site_fract_z
_atom_site_U_iso_or_equiv
_atom_site_adp_type
_atom_site_occupancy
_atom_site_site_symmetry_order
_atom_site_calc_flag
_atom_site_refinement_flags_posn
_atom_site_refinement_flags_adp
_atom_site_refinement_flags_occupancy
_atom_site_disorder_assembly
_atom_site_disorder_group
Mn1 Mn 0.40123(5) 0.75679(3) 0.37910(2) 0.00979(15) Uani 1 1 d . . . . .
Mn2 Mn 0.14117(5) 0.18221(4) 0.37923(2) 0.01698(17) Uani 1 1 d . . . . .
P5 P 0.64949(8) 0.76500(6) 0.40716(4) 0.0125(2) Uani 1 1 d . . . . .
P4 P 0.31663(8) 0.89830(5) 0.42848(4) 0.0102(2) Uani 1 1 d . . . . .
P2 P 0.33546(8) 0.61091(5) 0.32897(4) 0.0117(2) Uani 1 1 d . . . . .
P3 P 0.32212(8) 0.89465(5) 0.32415(4) 0.0111(2) Uani 1 1 d . . . . .
P6 P 0.51343(8) 0.69203(6) 0.47441(4) 0.0133(2) Uani 1 1 d . . . . .
Cl3 Cl 0.10547(8) 0.06445(6) 0.37426(4) 0.0221(3) Uani 1 1 d . . . . .
P1 P 0.17309(8) 0.68163(6) 0.38607(4) 0.0138(2) Uani 1 1 d . . . . .
Cl1 Cl -0.01223(9) 0.24426(6) 0.36633(4) 0.0250(3) Uani 1 1 d . . . . .
Cl2 Cl 0.19737(9) 0.22156(7) 0.45305(5) 0.0327(3) Uani 1 1 d . . . . .
Cl4 Cl 0.27439(11) 0.20408(9) 0.32852(5) 0.0464(4) Uani 1 1 d . . . . .
O4 O 0.3885(2) 0.83924(15) 0.42858(10) 0.0127(6) Uani 1 1 d . . . . .
O5 O 0.5628(2) 0.77552(15) 0.37302(10) 0.0148(7) Uani 1 1 d . . . . .
O2 O 0.3996(2) 0.67306(15) 0.33157(10) 0.0144(7) Uani 1 1 d . . . . .
O3 O 0.3683(2) 0.82563(15) 0.32349(10) 0.0141(6) Uani 1 1 d . . . . .
O6 O 0.4349(2) 0.68610(15) 0.43617(11) 0.0157(7) Uani 1 1 d . . . . .
O1 O 0.2381(2) 0.74354(15) 0.38851(11) 0.0169(7) Uani 1 1 d . . . . .
C26 C 0.2461(3) 0.9084(2) 0.37422(14) 0.0098(8) Uani 1 1 d . . . . .
H26A H 0.187878 0.87645 0.373425 0.012 Uiso 1 1 calc R U . . .
H26B H 0.217438 0.954594 0.372792 0.012 Uiso 1 1 calc R U . . .
C38 C 0.4929(3) 0.9727(2) 0.43698(15) 0.0137(9) Uani 1 1 d . . . . .
H38 H 0.526679 0.930759 0.432945 0.016 Uiso 1 1 calc R U . . .
C45 C 0.4191(3) 0.9584(2) 0.32321(15) 0.0142(9) Uani 1 1 d . . . . .
C33 C 0.3861(3) 0.9754(2) 0.43818(14) 0.0108(9) Uani 1 1 d . . . . .
C51 C 0.6022(3) 0.7601(2) 0.46540(15) 0.0143(9) Uani 1 1 d . . . . .
H51A H 0.661295 0.754747 0.487103 0.017 Uiso 1 1 calc R U . . .
H51B H 0.568046 0.803172 0.472789 0.017 Uiso 1 1 calc R U . . .
C1 C 0.2480(3) 0.6061(2) 0.37633(15) 0.0133(9) Uani 1 1 d . . . . .
H1A H 0.288021 0.595749 0.404849 0.016 Uiso 1 1 calc R U . . .
H1B H 0.200304 0.568105 0.370542 0.016 Uiso 1 1 calc R U . . .
C8 C 0.2602(3) 0.6065(2) 0.27646(15) 0.0146(9) Uani 1 1 d . . . . .
C39 C 0.2353(3) 0.9051(2) 0.27522(15) 0.0138(9) Uani 1 1 d . . . . .
C52 C 0.4566(3) 0.7092(2) 0.52909(15) 0.0153(10) Uani 1 1 d . . . . .
C27 C 0.2199(3) 0.8926(2) 0.47160(15) 0.0123(9) Uani 1 1 d . . . . .
C34 C 0.3363(3) 1.0360(2) 0.44399(15) 0.0148(9) Uani 1 1 d . . . . .
H34 H 0.263702 1.037528 0.445275 0.018 Uiso 1 1 calc R U . . .
C2 C 0.4092(3) 0.5345(2) 0.33171(15) 0.0145(9) Uani 1 1 d . . . . .
C44 C 0.2463(3) 0.8607(2) 0.23869(16) 0.0172(10) Uani 1 1 d . . . . .
H44 H 0.297352 0.826576 0.240323 0.021 Uiso 1 1 calc R U . . .
C70 C 0.7421(3) 0.8323(2) 0.40648(15) 0.0158(10) Uani 1 1 d . . . . .
N2S N 0.0983(4) 0.4677(3) 0.37935(19) 0.0418(13) Uani 1 1 d . U . . .
C58 C 0.5841(3) 0.6145(2) 0.48138(16) 0.0178(10) Uani 1 1 d . . . . .
C64 C 0.7155(3) 0.6876(2) 0.39679(16) 0.0170(10) Uani 1 1 d . . . . .
C37 C 0.5490(3) 1.0315(2) 0.44174(16) 0.0183(10) Uani 1 1 d . . . . .
H37 H 0.62172 1.030316 0.441501 0.022 Uiso 1 1 calc R U . . .
C20 C 0.0771(3) 0.6908(2) 0.34081(16) 0.0159(10) Uani 1 1 d . . . . .
C35 C 0.3931(3) 1.0944(2) 0.44790(16) 0.0184(10) Uani 1 1 d . . . . .
H35 H 0.359418 1.136464 0.451366 0.022 Uiso 1 1 calc R U . . .
C13 C 0.2401(4) 0.6657(2) 0.25256(16) 0.0212(10) Uani 1 1 d . . . . .
H13 H 0.269361 0.707 0.26291 0.025 Uiso 1 1 calc R U . . .
C30 C 0.0817(4) 0.8858(2) 0.54215(17) 0.0223(11) Uani 1 1 d . . . . .
H30 H 0.034472 0.883779 0.566473 0.027 Uiso 1 1 calc R U . . .
C32 C 0.1232(3) 0.9209(2) 0.46595(17) 0.0186(10) Uani 1 1 d . . . . .
H32 H 0.104295 0.943 0.438001 0.022 Uiso 1 1 calc R U . . .
C50 C 0.3961(4) 1.0270(2) 0.32324(15) 0.0176(10) Uani 1 1 d . . . . .
H50 H 0.326728 1.041469 0.323337 0.021 Uiso 1 1 calc R U . . .
C36 C 0.4984(4) 1.0920(2) 0.44682(16) 0.0197(10) Uani 1 1 d . . . . .
H36 H 0.536781 1.132564 0.449606 0.024 Uiso 1 1 calc R U . . .
C46 C 0.5211(3) 0.9375(2) 0.32356(15) 0.0167(10) Uani 1 1 d . . . . .
H46 H 0.537196 0.89085 0.324204 0.02 Uiso 1 1 calc R U . . .
C28 C 0.2464(3) 0.8603(2) 0.51262(16) 0.0173(10) Uani 1 1 d . . . . .
H28 H 0.311905 0.839924 0.516346 0.021 Uiso 1 1 calc R U . . .
C14 C 0.1126(3) 0.6661(2) 0.44048(16) 0.0194(10) Uani 1 1 d . . . . .
C71 C 0.7408(3) 0.8853(2) 0.43751(16) 0.0182(10) Uani 1 1 d . . . . .
H71 H 0.694423 0.884354 0.462199 0.022 Uiso 1 1 calc R U . . .
C9 C 0.2187(3) 0.5460(3) 0.26096(16) 0.0201(10) Uani 1 1 d . . . . .
H9 H 0.232807 0.505421 0.277327 0.024 Uiso 1 1 calc R U . . .
C29 C 0.1782(4) 0.8578(2) 0.54777(17) 0.0222(11) Uani 1 1 d . . . . .
H29 H 0.197383 0.83678 0.576072 0.027 Uiso 1 1 calc R U . . .
C31 C 0.0543(4) 0.9166(2) 0.50135(18) 0.0229(11) Uani 1 1 d . . . . .
H31 H -0.012383 0.935109 0.497362 0.028 Uiso 1 1 calc R U . . .
C59 C 0.6627(4) 0.6078(3) 0.51454(17) 0.0249(11) Uani 1 1 d . . . . .
H59 H 0.681898 0.64488 0.533534 0.03 Uiso 1 1 calc R U . . .
C57 C 0.5149(4) 0.7323(2) 0.56670(16) 0.0177(10) Uani 1 1 d . . . . .
H57 H 0.586376 0.73944 0.563843 0.021 Uiso 1 1 calc R U . . .
C40 C 0.1604(3) 0.9550(2) 0.27299(17) 0.0206(10) Uani 1 1 d . . . . .
H40 H 0.152428 0.985525 0.297806 0.025 Uiso 1 1 calc R U . . .
C25 C 0.0712(4) 0.7520(2) 0.31801(18) 0.0231(11) Uani 1 1 d . . . . .
H25 H 0.117302 0.787251 0.326307 0.028 Uiso 1 1 calc R U . . .
C3 C 0.4876(4) 0.5282(2) 0.30034(17) 0.0225(11) Uani 1 1 d . . . . .
H3 H 0.500316 0.563656 0.279288 0.027 Uiso 1 1 calc R U . . .
C49 C 0.4746(4) 1.0742(2) 0.32312(16) 0.0220(11) Uani 1 1 d . . . . .
H49 H 0.459124 1.120947 0.323441 0.026 Uiso 1 1 calc R U . . .
C21 C 0.0108(4) 0.6391(3) 0.32810(18) 0.0259(12) Uani 1 1 d . . . . .
H21 H 0.014305 0.596892 0.343532 0.031 Uiso 1 1 calc R U . . .
C72 C 0.8065(3) 0.9397(2) 0.43292(17) 0.0204(11) Uani 1 1 d . . . . .
H72 H 0.80452 0.976051 0.454146 0.025 Uiso 1 1 calc R U . . .
C43 C 0.1832(4) 0.8660(3) 0.20000(17) 0.0234(11) Uani 1 1 d . . . . .
H43 H 0.191271 0.83597 0.174903 0.028 Uiso 1 1 calc R U . . .
C47 C 0.5993(4) 0.9852(3) 0.32298(17) 0.0246(11) Uani 1 1 d . . . . .
H47 H 0.668869 0.971259 0.322883 0.03 Uiso 1 1 calc R U . . .
C73 C 0.8748(4) 0.9407(3) 0.39736(19) 0.0267(12) Uani 1 1 d . . . . .
H73 H 0.919583 0.978051 0.394098 0.032 Uiso 1 1 calc R U . . .
C63 C 0.5576(4) 0.5602(2) 0.45321(19) 0.0263(12) Uani 1 1 d . . . . .
H63 H 0.505401 0.565156 0.430079 0.032 Uiso 1 1 calc R U . . .
C75 C 0.8117(4) 0.8340(3) 0.37116(17) 0.0253(11) Uani 1 1 d . . . . .
H75 H 0.813693 0.79764 0.349898 0.03 Uiso 1 1 calc R U . . .
C56 C 0.4685(4) 0.7448(2) 0.60843(17) 0.0242(11) Uani 1 1 d . . . . .
H56 H 0.508033 0.761057 0.633985 0.029 Uiso 1 1 calc R U . . .
C15 C 0.1042(4) 0.6028(3) 0.45977(17) 0.0245(11) Uani 1 1 d . . . . .
H15 H 0.126975 0.564353 0.44343 0.029 Uiso 1 1 calc R U . . .
C23 C -0.0672(4) 0.7106(3) 0.27042(19) 0.0297(12) Uani 1 1 d . . . . .
H23 H -0.116734 0.71739 0.246357 0.036 Uiso 1 1 calc R U . . .
C53 C 0.3515(4) 0.6980(2) 0.53373(18) 0.0227(11) Uani 1 1 d . . . . .
H53 H 0.311337 0.682478 0.508154 0.027 Uiso 1 1 calc R U . . .
C61 C 0.6835(4) 0.4925(3) 0.4921(2) 0.0342(13) Uani 1 1 d . . . . .
H61 H 0.716831 0.450264 0.496293 0.041 Uiso 1 1 calc R U . . .
C65 C 0.7977(4) 0.6679(3) 0.42511(18) 0.0274(12) Uani 1 1 d . . . . .
H65 H 0.823217 0.69716 0.448604 0.033 Uiso 1 1 calc R U . . .
C12 C 0.1773(4) 0.6643(3) 0.21361(19) 0.0308(13) Uani 1 1 d . . . . .
H12 H 0.162647 0.704841 0.197334 0.037 Uiso 1 1 calc R U . . .
C10 C 0.1568(4) 0.5448(3) 0.22157(18) 0.0271(12) Uani 1 1 d . . . . .
H10 H 0.12882 0.503483 0.21057 0.032 Uiso 1 1 calc R U . . .
C19 C 0.0767(4) 0.7220(3) 0.4645(2) 0.0309(13) Uani 1 1 d . . . . .
H19 H 0.08161 0.765721 0.45142 0.037 Uiso 1 1 calc R U . . .
C22 C -0.0606(4) 0.6494(3) 0.2927(2) 0.0327(13) Uani 1 1 d . . . . .
H22 H -0.10553 0.613885 0.283668 0.039 Uiso 1 1 calc R U . . .
C69 C 0.6810(4) 0.6454(3) 0.36172(19) 0.0286(12) Uani 1 1 d . . . . .
H69 H 0.62553 0.658706 0.341963 0.034 Uiso 1 1 calc R U . . .
C55 C 0.3639(4) 0.7334(3) 0.61258(18) 0.0284(12) Uani 1 1 d . . . . .
H55 H 0.332099 0.741951 0.641049 0.034 Uiso 1 1 calc R U . . .
C41 C 0.0976(4) 0.9592(3) 0.23377(18) 0.0289(12) Uani 1 1 d . . . . .
H41 H 0.046422 0.993186 0.231792 0.035 Uiso 1 1 calc R U . . .
C42 C 0.1084(4) 0.9150(3) 0.19782(18) 0.0282(12) Uani 1 1 d . . . . .
H42 H 0.064314 0.918179 0.171411 0.034 Uiso 1 1 calc R U . . .
C74 C 0.8783(4) 0.8877(3) 0.36640(19) 0.0295(12) Uani 1 1 d . . . . .
H74 H 0.925865 0.88816 0.342188 0.035 Uiso 1 1 calc R U . . .
C62 C 0.6070(4) 0.4990(3) 0.4588(2) 0.0335(13) Uani 1 1 d . . . . .
H62 H 0.588347 0.461785 0.439857 0.04 Uiso 1 1 calc R U . . .
C60 C 0.7123(4) 0.5463(3) 0.51940(18) 0.0308(13) Uani 1 1 d . . . . .
H60 H 0.766314 0.541322 0.541644 0.037 Uiso 1 1 calc R U . . .
C48 C 0.5751(4) 1.0531(3) 0.32255(17) 0.0269(12) Uani 1 1 d . . . . .
H48 H 0.628437 1.085555 0.321848 0.032 Uiso 1 1 calc R U . . .
C24 C -0.0011(4) 0.7621(3) 0.28338(19) 0.0307(12) Uani 1 1 d . . . . .
H24 H -0.005696 0.804582 0.268349 0.037 Uiso 1 1 calc R U . . .
C7 C 0.3934(4) 0.4832(3) 0.3625(2) 0.0316(13) Uani 1 1 d . . . . .
H7 H 0.340794 0.487152 0.384401 0.038 Uiso 1 1 calc R U . . .
C4 C 0.5470(4) 0.4705(3) 0.29967(17) 0.0264(12) Uani 1 1 d . . . . .
H4 H 0.600117 0.466305 0.278099 0.032 Uiso 1 1 calc R U . . .
C5 C 0.5291(4) 0.4193(3) 0.33011(18) 0.0267(12) Uani 1 1 d . . . . .
H5 H 0.569021 0.379338 0.329327 0.032 Uiso 1 1 calc R U . . .
C16 C 0.0625(4) 0.5952(3) 0.50313(19) 0.0328(13) Uani 1 1 d . . . . .
H16 H 0.058493 0.551761 0.516658 0.039 Uiso 1 1 calc R U . . .
C54 C 0.3061(4) 0.7096(3) 0.57542(19) 0.0291(12) Uani 1 1 d . . . . .
H54 H 0.235057 0.701156 0.578634 0.035 Uiso 1 1 calc R U . . .
C17 C 0.0272(4) 0.6506(3) 0.52641(19) 0.0355(14) Uani 1 1 d . . . . .
H17 H -0.002036 0.64529 0.555818 0.043 Uiso 1 1 calc R U . . .
C11 C 0.1358(4) 0.6044(3) 0.19833(17) 0.0283(12) Uani 1 1 d . . . . .
H11 H 0.092449 0.603869 0.171586 0.034 Uiso 1 1 calc R U . . .
C18 C 0.0343(4) 0.7139(3) 0.5070(2) 0.0381(15) Uani 1 1 d . . . . .
H18 H 0.009785 0.752068 0.523063 0.046 Uiso 1 1 calc R U . . .
C66 C 0.8417(4) 0.6057(3) 0.4188(2) 0.0349(14) Uani 1 1 d . . . . .
H66 H 0.896543 0.591488 0.438541 0.042 Uiso 1 1 calc R U . . .
C67 C 0.8071(4) 0.5644(3) 0.3842(2) 0.0422(16) Uani 1 1 d . . . . .
H67 H 0.838361 0.521687 0.379873 0.051 Uiso 1 1 calc R U . . .
C68 C 0.7278(4) 0.5839(3) 0.3558(3) 0.0471(17) Uani 1 1 d . . . . .
H68 H 0.704655 0.554895 0.331673 0.057 Uiso 1 1 calc R U . . .
C6 C 0.4530(4) 0.4261(3) 0.3619(2) 0.0395(15) Uani 1 1 d . . . . .
H6 H 0.44179 0.391126 0.38353 0.047 Uiso 1 1 calc R U . . .
C3S C 0.1339(5) 0.4233(3) 0.3661(3) 0.0493(16) Uani 1 1 d . U . . .
C1S C 0.6633(8) 0.8256(5) 0.2579(3) 0.072(2) Uani 1 1 d . U . . .
C2S C 0.5762(8) 0.7729(5) 0.2565(3) 0.095(3) Uani 1 1 d . U . . .
H2S1 H 0.605191 0.727905 0.251823 0.143 Uiso 1 1 calc R U . . .
H2S2 H 0.52788 0.783414 0.231208 0.143 Uiso 1 1 calc R U . . .
H2S3 H 0.54027 0.773788 0.285764 0.143 Uiso 1 1 calc R U . . .
N1S N 0.7312(8) 0.8627(5) 0.2576(3) 0.113(3) Uani 1 1 d . U . . .
C4S C 0.1785(8) 0.3612(4) 0.3489(4) 0.100(3) Uani 1 1 d . U . . .
H4S1 H 0.145865 0.322495 0.363579 0.15 Uiso 1 1 calc R U . . .
H4S2 H 0.252161 0.360656 0.356158 0.15 Uiso 1 1 calc R U . . .
H4S3 H 0.167268 0.358559 0.315486 0.15 Uiso 1 1 calc R U . . .

loop_
_atom_site_aniso_label
_atom_site_aniso_U_11
_atom_site_aniso_U_22
_atom_site_aniso_U_33
_atom_site_aniso_U_23
_atom_site_aniso_U_13
_atom_site_aniso_U_12
Mn1 0.0057(3) 0.0084(3) 0.0151(3) -0.0004(3) -0.0021(2) 0.0008(2)
Mn2 0.0128(3) 0.0200(4) 0.0182(4) 0.0017(3) 0.0000(3) 0.0010(3)
P5 0.0076(5) 0.0151(6) 0.0147(6) -0.0018(5) -0.0009(4) -0.0002(4)
P4 0.0086(5) 0.0096(5) 0.0123(6) -0.0003(4) 0.0002(4) 0.0003(4)
P2 0.0099(5) 0.0092(5) 0.0160(6) -0.0017(4) -0.0006(4) 0.0018(4)
P3 0.0094(5) 0.0110(5) 0.0127(6) 0.0004(4) -0.0010(4) 0.0012(4)
P6 0.0114(5) 0.0113(6) 0.0173(6) 0.0022(5) -0.0005(4) 0.0026(4)
Cl3 0.0161(6) 0.0204(6) 0.0298(7) -0.0045(5) -0.0005(5) 0.0050(4)
P1 0.0062(5) 0.0133(6) 0.0219(6) -0.0032(5) -0.0004(4) 0.0007(4)
Cl1 0.0206(6) 0.0278(7) 0.0261(6) -0.0050(5) -0.0108(5) 0.0064(5)
Cl2 0.0211(6) 0.0431(8) 0.0332(7) -0.0166(6) -0.0136(5) 0.0129(6)
Cl4 0.0273(7) 0.0667(11) 0.0462(9) 0.0254(8) 0.0174(6) 0.0080(7)
O4 0.0091(14) 0.0151(16) 0.0138(16) -0.0013(12) -0.0010(12) 0.0004(12)
O5 0.0087(15) 0.0180(16) 0.0176(16) -0.0006(13) -0.0011(12) 0.0007(12)
O2 0.0120(15) 0.0123(16) 0.0188(16) -0.0031(13) 0.0003(13) 0.0011(12)
O3 0.0131(15) 0.0138(16) 0.0153(16) 0.0007(13) -0.0008(12) 0.0008(12)
O6 0.0137(15) 0.0110(15) 0.0224(17) 0.0028(13) -0.0015(13) 0.0020(12)
O1 0.0086(15) 0.0133(16) 0.0287(18) -0.0038(14) -0.0002(13) 0.0009(12)
C26 0.009(2) 0.009(2) 0.012(2) 0.0002(17) -0.0029(16) 0.0007(16)
C38 0.010(2) 0.016(2) 0.015(2) -0.0011(18) 0.0024(17) 0.0023(17)
C45 0.011(2) 0.021(2) 0.011(2) -0.0010(18) 0.0012(17) -0.0024(18)
C33 0.009(2) 0.015(2) 0.008(2) -0.0016(17) -0.0008(16) -0.0056(17)
C51 0.013(2) 0.016(2) 0.014(2) 0.0014(18) -0.0024(17) -0.0008(18)
C1 0.009(2) 0.013(2) 0.018(2) -0.0021(18) 0.0001(17) 0.0017(17)
C8 0.007(2) 0.022(2) 0.015(2) -0.0084(19) -0.0012(17) 0.0033(18)
C39 0.010(2) 0.016(2) 0.015(2) 0.0058(18) -0.0039(17) -0.0011(17)
C52 0.017(2) 0.010(2) 0.019(2) 0.0051(18) 0.0069(19) 0.0023(18)
C27 0.009(2) 0.011(2) 0.017(2) -0.0039(18) 0.0027(17) -0.0032(17)
C34 0.010(2) 0.018(2) 0.016(2) -0.0005(19) -0.0028(17) 0.0003(18)
C2 0.013(2) 0.014(2) 0.016(2) -0.0033(18) -0.0042(18) 0.0035(18)
C44 0.016(2) 0.015(2) 0.021(2) -0.0010(19) -0.0006(19) -0.0022(18)
C70 0.013(2) 0.017(2) 0.018(2) 0.0021(19) -0.0036(18) -0.0020(18)
N2S 0.036(3) 0.029(3) 0.060(4) -0.012(2) -0.017(2) -0.012(2)
C58 0.017(2) 0.017(2) 0.020(2) 0.006(2) 0.0038(19) 0.0049(19)
C64 0.010(2) 0.021(2) 0.020(2) -0.001(2) -0.0002(18) 0.0019(18)
C37 0.012(2) 0.019(2) 0.024(3) 0.002(2) -0.0021(19) -0.0047(18)
C20 0.005(2) 0.019(2) 0.023(2) -0.004(2) -0.0011(18) 0.0038(18)
C35 0.019(2) 0.015(2) 0.021(3) -0.0039(19) -0.0051(19) 0.0050(19)
C13 0.020(2) 0.021(3) 0.023(3) -0.001(2) 0.000(2) 0.004(2)
C30 0.020(3) 0.020(3) 0.028(3) -0.006(2) 0.013(2) -0.004(2)
C32 0.013(2) 0.018(2) 0.025(3) 0.003(2) 0.0019(19) 0.0020(19)
C50 0.019(2) 0.019(2) 0.014(2) 0.0026(19) -0.0012(19) -0.0025(19)
C36 0.019(2) 0.015(2) 0.024(3) 0.001(2) -0.006(2) -0.0025(19)
C46 0.016(2) 0.021(2) 0.014(2) -0.0013(19) 0.0048(18) -0.0013(19)
C28 0.013(2) 0.017(2) 0.022(3) 0.001(2) -0.0022(19) -0.0007(18)
C14 0.007(2) 0.027(3) 0.024(3) -0.009(2) 0.0011(18) -0.0038(19)
C71 0.015(2) 0.020(2) 0.020(2) 0.001(2) -0.0011(19) -0.0030(19)
C9 0.018(2) 0.026(3) 0.017(2) -0.002(2) 0.0029(19) -0.002(2)
C29 0.026(3) 0.022(3) 0.018(3) 0.005(2) 0.004(2) -0.002(2)
C31 0.015(2) 0.020(3) 0.035(3) -0.001(2) 0.005(2) 0.007(2)
C59 0.032(3) 0.022(3) 0.021(3) 0.001(2) -0.007(2) 0.009(2)
C57 0.017(2) 0.014(2) 0.022(3) 0.0052(19) 0.0002(19) 0.0021(18)
C40 0.018(2) 0.022(3) 0.022(3) -0.004(2) 0.003(2) 0.007(2)
C25 0.015(2) 0.019(3) 0.035(3) 0.003(2) -0.003(2) 0.000(2)
C3 0.025(3) 0.022(3) 0.021(3) 0.003(2) 0.001(2) 0.007(2)
C49 0.025(3) 0.019(3) 0.022(3) -0.002(2) 0.003(2) -0.003(2)
C21 0.022(3) 0.022(3) 0.033(3) 0.004(2) -0.008(2) -0.002(2)
C72 0.016(2) 0.015(2) 0.030(3) -0.002(2) -0.008(2) -0.0033(19)
C43 0.024(3) 0.029(3) 0.017(2) -0.004(2) -0.002(2) -0.006(2)
C47 0.014(2) 0.035(3) 0.025(3) 0.000(2) 0.006(2) -0.006(2)
C73 0.015(2) 0.025(3) 0.039(3) 0.007(2) -0.003(2) -0.007(2)
C63 0.022(3) 0.019(3) 0.037(3) 0.003(2) -0.009(2) 0.007(2)
C75 0.024(3) 0.031(3) 0.021(3) -0.005(2) 0.004(2) -0.002(2)
C56 0.033(3) 0.016(2) 0.025(3) 0.004(2) 0.002(2) 0.003(2)
C15 0.023(3) 0.030(3) 0.021(3) -0.003(2) 0.003(2) 0.005(2)
C23 0.024(3) 0.032(3) 0.032(3) 0.000(2) -0.008(2) 0.010(2)
C53 0.017(2) 0.018(3) 0.033(3) 0.007(2) 0.003(2) 0.0010(19)
C61 0.035(3) 0.022(3) 0.045(3) 0.007(3) 0.000(3) 0.017(2)
C65 0.014(2) 0.039(3) 0.030(3) -0.001(2) 0.002(2) 0.004(2)
C12 0.027(3) 0.034(3) 0.031(3) 0.006(2) -0.005(2) 0.013(2)
C10 0.014(2) 0.039(3) 0.028(3) -0.012(2) 0.000(2) -0.005(2)
C19 0.023(3) 0.022(3) 0.048(4) -0.014(3) 0.017(2) -0.007(2)
C22 0.020(3) 0.035(3) 0.043(3) -0.004(3) -0.009(2) -0.009(2)
C69 0.018(3) 0.028(3) 0.040(3) -0.014(2) -0.005(2) 0.004(2)
C55 0.038(3) 0.020(3) 0.028(3) 0.009(2) 0.018(2) 0.010(2)
C41 0.023(3) 0.032(3) 0.031(3) 0.009(2) -0.005(2) 0.010(2)
C42 0.022(3) 0.038(3) 0.024(3) 0.007(2) -0.011(2) 0.000(2)
C74 0.015(2) 0.039(3) 0.035(3) 0.004(3) 0.014(2) -0.006(2)
C62 0.035(3) 0.014(3) 0.051(4) -0.001(2) -0.005(3) 0.004(2)
C60 0.037(3) 0.032(3) 0.023(3) 0.005(2) -0.005(2) 0.016(2)
C48 0.022(3) 0.032(3) 0.027(3) 0.000(2) 0.003(2) -0.013(2)
C24 0.028(3) 0.024(3) 0.040(3) 0.002(2) -0.004(2) 0.008(2)
C7 0.028(3) 0.020(3) 0.047(3) 0.013(2) 0.016(3) 0.009(2)
C4 0.027(3) 0.031(3) 0.022(3) -0.003(2) 0.001(2) 0.015(2)
C5 0.028(3) 0.019(3) 0.032(3) -0.001(2) -0.004(2) 0.014(2)
C16 0.027(3) 0.042(3) 0.029(3) 0.004(3) 0.003(2) 0.000(2)
C54 0.020(3) 0.027(3) 0.040(3) 0.012(2) 0.010(2) 0.004(2)
C17 0.025(3) 0.053(4) 0.029(3) -0.013(3) 0.012(2) -0.016(3)
C11 0.014(2) 0.051(4) 0.019(3) -0.007(2) -0.008(2) 0.005(2)
C18 0.026(3) 0.041(4) 0.048(4) -0.027(3) 0.022(3) -0.011(3)
C66 0.012(2) 0.045(4) 0.048(4) 0.014(3) 0.005(2) 0.013(2)
C67 0.027(3) 0.023(3) 0.077(5) -0.001(3) 0.013(3) 0.009(2)
C68 0.029(3) 0.035(3) 0.077(5) -0.027(3) -0.001(3) 0.001(3)
C6 0.042(3) 0.022(3) 0.055(4) 0.015(3) 0.015(3) 0.013(3)
C3S 0.042(4) 0.036(3) 0.070(5) 0.006(3) 0.001(3) -0.012(3)
C1S 0.087(5) 0.089(5) 0.040(4) -0.020(4) 0.016(4) 0.045(3)
C2S 0.115(6) 0.102(6) 0.071(5) -0.002(5) 0.044(5) 0.027(4)
N1S 0.121(6) 0.116(6) 0.102(6) -0.022(5) -0.007(5) 0.020(4)
C4S 0.098(6) 0.049(4) 0.156(8) -0.017(5) 0.054(6) -0.006(4)

loop_
_atom_type_symbol
_atom_type_description
_atom_type_scat_dispersion_real
_atom_type_scat_dispersion_imag
_atom_type_scat_source
C C 0.0033 0.0016 'International Tables Vol C Tables 4.2.6.8 and 6.1.1.4'
Cl Cl 0.1484 0.1585 'International Tables Vol C Tables 4.2.6.8 and 6.1.1.4'
Mn Mn 0.3368 0.7283 'International Tables Vol C Tables 4.2.6.8 and 6.1.1.4'
O O 0.0106 0.006 'International Tables Vol C Tables 4.2.6.8 and 6.1.1.4'
P P 0.1023 0.0942 'International Tables Vol C Tables 4.2.6.8 and 6.1.1.4'
N N 0.0061 0.0033 'International Tables Vol C Tables 4.2.6.8 and 6.1.1.4'
H H 0 0 'International Tables Vol C Tables 4.2.6.8 and 6.1.1.4'

loop_
_geom_angle_atom_site_label_1
_geom_angle_atom_site_label_2
_geom_angle_atom_site_label_3
_geom_angle
_geom_angle_site_symmetry_1
_geom_angle_site_symmetry_3
_geom_angle_publ_flag
O3 Mn1 O5 90.38(11) . . ?
O3 Mn1 O2 90.57(11) . . ?
O5 Mn1 O2 94.28(11) . . ?
O3 Mn1 O1 89.61(12) . . ?
O5 Mn1 O1 176.12(12) . . ?
O2 Mn1 O1 89.60(11) . . ?
O3 Mn1 O4 90.07(11) . . ?
O5 Mn1 O4 90.87(11) . . ?
O2 Mn1 O4 174.80(11) . . ?
O1 Mn1 O4 85.25(11) . . ?
O3 Mn1 O6 179.96(15) . . ?
O5 Mn1 O6 89.66(11) . . ?
O2 Mn1 O6 89.41(11) . . ?
O1 Mn1 O6 90.36(12) . . ?
O4 Mn1 O6 89.95(11) . . ?
Cl4 Mn2 Cl1 116.14(6) . . ?
Cl4 Mn2 Cl2 106.73(6) . . ?
Cl1 Mn2 Cl2 102.25(5) . . ?
Cl4 Mn2 Cl3 106.83(6) . . ?
Cl1 Mn2 Cl3 109.62(5) . . ?
Cl2 Mn2 Cl3 115.54(5) . . ?
O5 P5 C64 111.49(19) . . ?
O5 P5 C70 112.63(19) . . ?
C64 P5 C70 108.0(2) . . ?
O5 P5 C51 110.76(19) . . ?
C64 P5 C51 106.7(2) . . ?
C70 P5 C51 107.1(2) . . ?
O4 P4 C33 110.56(18) . . ?
O4 P4 C27 113.46(19) . . ?
C33 P4 C27 107.67(19) . . ?
O4 P4 C26 113.05(18) . . ?
C33 P4 C26 106.54(19) . . ?
C27 P4 C26 105.11(19) . . ?
O2 P2 C8 112.2(2) . . ?
O2 P2 C2 113.32(19) . . ?
C8 P2 C2 106.2(2) . . ?
O2 P2 C1 111.62(19) . . ?
C8 P2 C1 107.5(2) . . ?
C2 P2 C1 105.6(2) . . ?
O3 P3 C45 111.19(19) . . ?
O3 P3 C26 112.30(18) . . ?
C45 P3 C26 108.0(2) . . ?
O3 P3 C39 109.85(19) . . ?
C45 P3 C39 109.7(2) . . ?
C26 P3 C39 105.7(2) . . ?
O6 P6 C52 112.3(2) . . ?
O6 P6 C51 112.46(19) . . ?
C52 P6 C51 105.4(2) . . ?
O6 P6 C58 110.8(2) . . ?
C52 P6 C58 106.5(2) . . ?
C51 P6 C58 109.1(2) . . ?
O1 P1 C20 109.6(2) . . ?
O1 P1 C14 111.0(2) . . ?
C20 P1 C14 110.1(2) . . ?
O1 P1 C1 112.23(18) . . ?
C20 P1 C1 109.7(2) . . ?
C14 P1 C1 104.1(2) . . ?
P4 O4 Mn1 129.83(17) . . ?
P5 O5 Mn1 130.23(18) . . ?
P2 O2 Mn1 131.70(18) . . ?
P3 O3 Mn1 130.14(18) . . ?
P6 O6 Mn1 128.82(18) . . ?
P1 O1 Mn1 130.70(18) . . ?
P3 C26 P4 113.9(2) . . ?
C37 C38 C33 119.4(4) . . ?
C50 C45 C46 119.8(4) . . ?
C50 C45 P3 122.6(3) . . ?
C46 C45 P3 117.7(3) . . ?
C34 C33 C38 120.7(4) . . ?
C34 C33 P4 121.6(3) . . ?
C38 C33 P4 117.6(3) . . ?
P6 C51 P5 114.2(2) . . ?
P2 C1 P1 115.3(2) . . ?
C13 C8 C9 120.2(4) . . ?
C13 C8 P2 118.5(3) . . ?
C9 C8 P2 121.2(4) . . ?
C44 C39 C40 120.1(4) . . ?
C44 C39 P3 117.0(3) . . ?
C40 C39 P3 122.9(4) . . ?
C57 C52 C53 119.6(4) . . ?
C57 C52 P6 121.6(3) . . ?
C53 C52 P6 118.7(4) . . ?
C32 C27 C28 119.6(4) . . ?
C32 C27 P4 122.9(3) . . ?
C28 C27 P4 117.5(3) . . ?
C35 C34 C33 119.2(4) . . ?
C7 C2 C3 118.9(4) . . ?
C7 C2 P2 124.4(4) . . ?
C3 C2 P2 116.7(3) . . ?
C43 C44 C39 120.1(4) . . ?
C71 C70 C75 118.8(4) . . ?
C71 C70 P5 122.4(4) . . ?
C75 C70 P5 118.5(4) . . ?
C63 C58 C59 120.0(4) . . ?
C63 C58 P6 118.4(3) . . ?
C59 C58 P6 121.6(4) . . ?
C69 C64 C65 119.8(5) . . ?
C69 C64 P5 119.5(4) . . ?
C65 C64 P5 120.6(4) . . ?
C36 C37 C38 119.4(4) . . ?
C25 C20 C21 119.7(4) . . ?
C25 C20 P1 117.8(3) . . ?
C21 C20 P1 122.5(4) . . ?
C36 C35 C34 120.3(4) . . ?
C12 C13 C8 119.6(5) . . ?
C31 C30 C29 119.8(4) . . ?
C31 C32 C27 119.5(4) . . ?
C49 C50 C45 119.9(4) . . ?
C35 C36 C37 120.9(4) . . ?
C47 C46 C45 119.8(4) . . ?
C29 C28 C27 120.2(4) . . ?
C15 C14 C19 119.2(5) . . ?
C15 C14 P1 123.3(4) . . ?
C19 C14 P1 117.4(4) . . ?
C70 C71 C72 120.7(4) . . ?
C10 C9 C8 119.8(5) . . ?
C28 C29 C30 120.2(5) . . ?
C30 C31 C32 120.6(4) . . ?
C60 C59 C58 119.2(5) . . ?
C56 C57 C52 120.1(4) . . ?
C41 C40 C39 118.8(5) . . ?
C24 C25 C20 120.4(5) . . ?
C4 C3 C2 120.4(5) . . ?
C48 C49 C50 119.9(5) . . ?
C22 C21 C20 119.4(5) . . ?
C73 C72 C71 119.7(5) . . ?
C42 C43 C44 120.0(5) . . ?
C48 C47 C46 119.6(5) . . ?
C72 C73 C74 120.4(5) . . ?
C62 C63 C58 120.1(5) . . ?
C74 C75 C70 121.1(5) . . ?
C57 C56 C55 119.7(5) . . ?
C14 C15 C16 120.1(5) . . ?
C22 C23 C24 119.5(5) . . ?
C54 C53 C52 120.1(5) . . ?
C60 C61 C62 120.8(5) . . ?
C66 C65 C64 119.4(5) . . ?
C11 C12 C13 120.2(5) . . ?
C9 C10 C11 119.5(5) . . ?
C18 C19 C14 120.2(5) . . ?
C23 C22 C21 120.8(5) . . ?
C68 C69 C64 119.4(5) . . ?
C54 C55 C56 120.3(5) . . ?
C42 C41 C40 120.9(5) . . ?
C41 C42 C43 120.1(5) . . ?
C75 C74 C73 119.3(5) . . ?
C61 C62 C63 119.6(5) . . ?
C61 C60 C59 120.3(5) . . ?
C49 C48 C47 120.9(5) . . ?
C25 C24 C23 120.2(5) . . ?
C6 C7 C2 120.5(5) . . ?
C5 C4 C3 120.0(5) . . ?
C4 C5 C6 119.8(5) . . ?
C17 C16 C15 120.1(5) . . ?
C53 C54 C55 120.2(5) . . ?
C16 C17 C18 119.9(5) . . ?
C12 C11 C10 120.6(5) . . ?
C19 C18 C17 120.4(5) . . ?
C67 C66 C65 120.4(5) . . ?
C68 C67 C66 120.4(5) . . ?
C67 C68 C69 120.6(6) . . ?
C7 C6 C5 120.4(5) . . ?
N2S C3S C4S 177.3(8) . . ?
N1S C1S C2S 176.6(9) . . ?

loop_
_geom_bond_atom_site_label_1
_geom_bond_atom_site_label_2
_geom_bond_distance
_geom_bond_site_symmetry_2
_geom_bond_publ_flag
Mn1 O3 2.151(3) . ?
Mn1 O5 2.154(3) . ?
Mn1 O2 2.160(3) . ?
Mn1 O1 2.170(3) . ?
Mn1 O4 2.187(3) . ?
Mn1 O6 2.207(3) . ?
Mn2 Cl4 2.3476(15) . ?
Mn2 Cl1 2.3730(13) . ?
Mn2 Cl2 2.3806(14) . ?
Mn2 Cl3 2.3868(14) . ?
P5 O5 1.500(3) . ?
P5 C64 1.791(5) . ?
P5 C70 1.802(4) . ?
P5 C51 1.818(4) . ?
P4 O4 1.502(3) . ?
P4 C33 1.798(4) . ?
P4 C27 1.804(4) . ?
P4 C26 1.817(4) . ?
P2 O2 1.491(3) . ?
P2 C8 1.796(4) . ?
P2 C2 1.796(4) . ?
P2 C1 1.812(4) . ?
P3 O3 1.497(3) . ?
P3 C45 1.791(4) . ?
P3 C26 1.802(4) . ?
P3 C39 1.808(4) . ?
P6 O6 1.497(3) . ?
P6 C52 1.802(4) . ?
P6 C51 1.803(4) . ?
P6 C58 1.804(5) . ?
P1 O1 1.494(3) . ?
P1 C20 1.803(4) . ?
P1 C14 1.810(5) . ?
P1 C1 1.816(4) . ?
C38 C37 1.385(6) . ?
C38 C33 1.396(6) . ?
C45 C50 1.393(6) . ?
C45 C46 1.395(6) . ?
C33 C34 1.380(6) . ?
C8 C13 1.386(7) . ?
C8 C9 1.389(6) . ?
C39 C44 1.389(6) . ?
C39 C40 1.392(6) . ?
C52 C57 1.393(7) . ?
C52 C53 1.400(6) . ?
C27 C32 1.389(6) . ?
C27 C28 1.389(6) . ?
C34 C35 1.379(6) . ?
C2 C7 1.376(7) . ?
C2 C3 1.393(7) . ?
C44 C43 1.382(7) . ?
C70 C71 1.385(6) . ?
C70 C75 1.388(7) . ?
N2S C3S 1.073(8) . ?
C58 C63 1.392(7) . ?
C58 C59 1.396(7) . ?
C64 C69 1.385(7) . ?
C64 C65 1.392(7) . ?
C37 C36 1.379(7) . ?
C20 C25 1.384(7) . ?
C20 C21 1.388(7) . ?
C35 C36 1.377(6) . ?
C13 C12 1.381(7) . ?
C30 C31 1.373(7) . ?
C30 C29 1.383(7) . ?
C32 C31 1.385(7) . ?
C50 C49 1.389(6) . ?
C46 C47 1.393(7) . ?
C28 C29 1.372(7) . ?
C14 C15 1.382(7) . ?
C14 C19 1.397(7) . ?
C71 C72 1.387(6) . ?
C9 C10 1.385(7) . ?
C59 C60 1.387(7) . ?
C57 C56 1.390(7) . ?
C40 C41 1.390(7) . ?
C25 C24 1.377(7) . ?
C3 C4 1.384(7) . ?
C49 C48 1.377(7) . ?
C21 C22 1.386(7) . ?
C72 C73 1.381(7) . ?
C43 C42 1.377(7) . ?
C47 C48 1.383(7) . ?
C73 C74 1.386(8) . ?
C63 C62 1.382(7) . ?
C75 C74 1.385(7) . ?
C56 C55 1.392(7) . ?
C15 C16 1.392(7) . ?
C23 C22 1.378(8) . ?
C23 C24 1.384(8) . ?
C53 C54 1.380(7) . ?
C61 C60 1.376(8) . ?
C61 C62 1.380(8) . ?
C65 C66 1.375(8) . ?
C12 C11 1.375(8) . ?
C10 C11 1.386(8) . ?
C19 C18 1.374(8) . ?
C69 C68 1.377(8) . ?
C55 C54 1.385(8) . ?
C41 C42 1.374(8) . ?
C7 C6 1.375(7) . ?
C4 C5 1.369(7) . ?
C5 C6 1.380(8) . ?
C16 C17 1.376(8) . ?
C17 C18 1.382(9) . ?
C66 C67 1.366(9) . ?
C67 C68 1.364(9) . ?
C3S C4S 1.457(11) . ?
C1S N1S 1.152(12) . ?
C1S C2S 1.546(14) . ?
